data_7134445
loop_
_publ_author_name
'Takeda, Norihiko'
'Fujita, Sora'
'Murakami, Kaho'
'Honda, Chihiro'
'Tomoda, Hina'
'Yasui, Motohiro'
'Yamada, Takahiro'
'Ueda, Masafumi'

_publ_section_title
;
 Zinc(ii)-catalysed cyclocondensation of oxime ethers triggered by
 polarity inversion: construction of fused pyrroles
;
_journal_issue 44
_journal_name_full 'Chemical Communications'
_journal_page_first 7995
_journal_page_last 7998
_journal_paper_doi 10.1039/D5CC01362C
_journal_volume 61
_journal_year 2025
_chemical_formula_sum 'C25 H29 N O3'
_chemical_formula_weight 391.49
_space_group_crystal_system triclinic
_space_group_IT_number 2
_space_group_name_Hall '-P 1'
_space_group_name_H-M_alt 'P -1'
_atom_sites_solution_hydrogens geom
_audit_creation_method SHELXL-2018/3
_audit_update_record
;
2025-02-12 deposited with the CCDC.	2025-04-23 downloaded from the CCDC.
;
_cell_angle_alpha 98.502(5)
_cell_angle_beta 101.701(4)
_cell_angle_gamma 112.023(5)
_cell_formula_units_Z 2
_cell_length_a 8.6101(4)
_cell_length_b 9.4347(6)
_cell_length_c 15.4023(9)
_cell_measurement_temperature 293(2)
_cell_volume 1100.70(12)
_computing_structure_refinement 'SHELXL-2018/3 (Sheldrick, 2018)'
_computing_structure_solution 'SHELXT 2018/2 (Sheldrick, 2018)'
_diffrn_ambient_temperature 293(2)
_diffrn_measured_fraction_theta_full 0.999
_diffrn_measured_fraction_theta_max 0.999
_diffrn_radiation_type MoK\a
_diffrn_radiation_wavelength 0.71073
_diffrn_reflns_av_R_equivalents 0.0437
_diffrn_reflns_av_unetI/netI 0.0462
_diffrn_reflns_Laue_measured_fraction_full 0.999
_diffrn_reflns_Laue_measured_fraction_max 0.999
_diffrn_reflns_limit_h_max 11
_diffrn_reflns_limit_h_min -11
_diffrn_reflns_limit_k_max 12
_diffrn_reflns_limit_k_min -12
_diffrn_reflns_limit_l_max 20
_diffrn_reflns_limit_l_min -20
_diffrn_reflns_number 21784
_diffrn_reflns_point_group_measured_fraction_full 0.999
_diffrn_reflns_point_group_measured_fraction_max 0.999
_diffrn_reflns_theta_full 25.242
_diffrn_reflns_theta_max 27.996
_diffrn_reflns_theta_min 2.403
_exptl_absorpt_coefficient_mu 0.077
_exptl_crystal_density_diffrn 1.181
_exptl_crystal_F_000 420
_refine_diff_density_max 0.598
_refine_diff_density_min -0.557
_refine_diff_density_rms 0.057
_refine_ls_extinction_method none
_refine_ls_goodness_of_fit_ref 1.041
_refine_ls_hydrogen_treatment constr
_refine_ls_matrix_type full
_refine_ls_number_parameters 268
_refine_ls_number_reflns 5326
_refine_ls_number_restraints 60
_refine_ls_restrained_S_all 1.085
_refine_ls_R_factor_all 0.1094
_refine_ls_R_factor_gt 0.0759
_refine_ls_shift/su_max 0.000
_refine_ls_shift/su_mean 0.000
_refine_ls_structure_factor_coef Fsqd
_refine_ls_weighting_details 'w=1/[\s^2^(Fo^2^)+(0.0760P)^2^+1.0274P] where P=(Fo^2^+2Fc^2^)/3'
_refine_ls_weighting_scheme calc
_refine_ls_wR_factor_gt 0.1721
_refine_ls_wR_factor_ref 0.1879
_reflns_Friedel_coverage 0.000
_reflns_number_gt 3810
_reflns_number_total 5326
_reflns_threshold_expression 'I > 2\s(I)'
_cod_data_source_file d5cc01362c2.cif
_cod_data_source_block takeda_autored
_cod_depositor_comments 'Adding full bibliography for 7134445--7134446.cif.'
_cod_database_code 7134445
_shelx_shelxl_version_number 2018/3
_shelx_space_group_comment
;
The symmetry employed for this shelxl refinement is uniquely defined
by the following loop, which should always be used as a source of
symmetry information in preference to the above space-group names.
They are only intended as comments.
;

loop_
_space_group_symop_operation_xyz
'x, y, z'
'-x, -y, -z'

loop_
_atom_site_label
_atom_site_type_symbol
_atom_site_fract_x
_atom_site_fract_y
_atom_site_fract_z
_atom_site_U_iso_or_equiv
_atom_site_adp_type
_atom_site_occupancy
_atom_site_site_symmetry_order
_atom_site_calc_flag
_atom_site_refinement_flags_posn
_atom_site_refinement_flags_adp
_atom_site_refinement_flags_occupancy
_atom_site_disorder_assembly
_atom_site_disorder_group
O1 O 0.56884(19) 0.40654(18) 0.60327(10) 0.0225(3) Uani 1 1 d . . . . .
H1 H 0.631048 0.415556 0.568711 0.034 Uiso 1 1 calc R U . . .
O3 O 0.6462(2) 0.4431(2) 0.44124(12) 0.0377(4) Uani 1 1 d . . . . .
H3A H 0.579354 0.480760 0.420401 0.057 Uiso 1 1 calc R U . . .
O2 O 0.7924(3) 0.1662(2) 0.79953(11) 0.0389(5) Uani 1 1 d . . . . .
N1 N 0.7327(2) 0.2839(2) 0.78773(13) 0.0248(4) Uani 1 1 d . . . . .
C15 C 0.8372(3) 0.6038(2) 0.71469(14) 0.0219(4) Uani 1 1 d . . . . .
C20 C 0.9962(3) 0.6324(3) 0.77520(15) 0.0257(5) Uani 1 1 d . . . . .
H20 H 1.006431 0.553793 0.802807 0.031 Uiso 1 1 calc R U . . .
C9 C 0.5591(3) 0.4614(3) 0.75885(15) 0.0244(5) Uani 1 1 d . . . . .
C1 C 0.7289(3) 0.3138(3) 0.70959(15) 0.0236(5) Uani 1 1 d . . . . .
C16 C 0.8257(3) 0.7228(3) 0.67415(16) 0.0265(5) Uani 1 1 d . . . . .
H16 H 0.721506 0.705599 0.632794 0.032 Uiso 1 1 calc R U . . .
C8 C 0.6744(3) 0.4485(2) 0.69605(14) 0.0224(4) Uani 1 1 d . . . . .
C2 C 0.7721(3) 0.2312(3) 0.63382(15) 0.0265(5) Uani 1 1 d . . . . .
C14 C 0.6241(3) 0.5749(3) 0.84119(16) 0.0276(5) Uani 1 1 d . . . . .
H14 H 0.741054 0.645919 0.859920 0.033 Uiso 1 1 calc R U . . .
C19 C 1.1388(3) 0.7758(3) 0.79475(16) 0.0286(5) Uani 1 1 d . . . . .
H19 H 1.244272 0.792911 0.834885 0.034 Uiso 1 1 calc R U . . .
C10 C 0.3835(3) 0.3545(3) 0.73308(17) 0.0304(5) Uani 1 1 d . . . . .
H10 H 0.338351 0.276405 0.678775 0.036 Uiso 1 1 calc R U . . .
C21 C 0.7866(3) 0.1377(3) 0.89036(16) 0.0314(5) Uani 1 1 d . U . . .
C3 C 0.6782(3) 0.0689(3) 0.60004(17) 0.0337(6) Uani 1 1 d . . . . .
H3 H 0.592287 0.013823 0.625712 0.040 Uiso 1 1 calc R U . . .
C17 C 0.9682(3) 0.8672(3) 0.69484(18) 0.0342(6) Uani 1 1 d . . . . .
H17 H 0.958214 0.946828 0.668195 0.041 Uiso 1 1 calc R U . . .
C7 C 0.9032(3) 0.3111(3) 0.59569(17) 0.0332(6) Uani 1 1 d . . . . .
H7 H 0.966343 0.419833 0.617089 0.040 Uiso 1 1 calc R U . . .
C18 C 1.1243(3) 0.8937(3) 0.75444(18) 0.0336(6) Uani 1 1 d . . . . .
H18 H 1.219786 0.990446 0.767621 0.040 Uiso 1 1 calc R U . . .
C11 C 0.2760(3) 0.3637(3) 0.78755(18) 0.0354(6) Uani 1 1 d . . . . .
H11 H 0.159147 0.292634 0.769483 0.043 Uiso 1 1 calc R U . . .
C13 C 0.5166(3) 0.5835(3) 0.89570(17) 0.0354(6) Uani 1 1 d . . . . .
H13 H 0.561556 0.660222 0.950606 0.043 Uiso 1 1 calc R U . . .
C4 C 0.7115(4) -0.0108(3) 0.52895(17) 0.0374(6) Uani 1 1 d . . . . .
H4 H 0.645376 -0.118740 0.505565 0.045 Uiso 1 1 calc R U . . .
C5 C 0.8422(3) 0.0683(3) 0.49214(17) 0.0365(6) Uani 1 1 d . . . . .
H5 H 0.864801 0.013523 0.444490 0.044 Uiso 1 1 calc R U . . .
C25 C 0.6552(4) 0.3364(3) 0.36923(18) 0.0374(6) Uani 1 1 d . . . . .
H25A H 0.693689 0.390659 0.324298 0.056 Uiso 1 1 calc R U . . .
H25B H 0.541770 0.251430 0.341323 0.056 Uiso 1 1 calc R U . . .
H25C H 0.736221 0.294798 0.393336 0.056 Uiso 1 1 calc R U . . .
C12 C 0.3428(4) 0.4784(3) 0.86866(18) 0.0385(6) Uani 1 1 d . . . . .
H12 H 0.270757 0.484903 0.905157 0.046 Uiso 1 1 calc R U . . .
C6 C 0.9397(4) 0.2290(3) 0.52600(18) 0.0388(6) Uani 1 1 d . . . . .
H6 H 1.029579 0.282071 0.502094 0.047 Uiso 1 1 calc R U . . .
C22 C 0.9108(5) 0.2809(4) 0.9617(2) 0.0587(9) Uani 1 1 d . U . . .
H22A H 1.025591 0.310389 0.953829 0.088 Uiso 1 1 calc R U . . .
H22B H 0.912026 0.260122 1.020964 0.088 Uiso 1 1 calc R U . . .
H22C H 0.875572 0.365294 0.956797 0.088 Uiso 1 1 calc R U . . .
C24 C 0.8536(7) 0.0091(5) 0.8912(3) 0.0852(13) Uani 1 1 d . U . . .
H24A H 0.783243 -0.077679 0.838845 0.128 Uiso 1 1 calc R U . . .
H24B H 0.846923 -0.026754 0.946028 0.128 Uiso 1 1 calc R U . . .
H24C H 0.972675 0.050907 0.889113 0.128 Uiso 1 1 calc R U . . .
C23 C 0.6063(5) 0.0829(6) 0.8961(3) 0.0925(15) Uani 1 1 d . U . . .
H23A H 0.566965 0.164841 0.891117 0.139 Uiso 1 1 calc R U . . .
H23B H 0.601637 0.057026 0.953814 0.139 Uiso 1 1 calc R U . . .
H23C H 0.532411 -0.008932 0.847293 0.139 Uiso 1 1 calc R U . . .

loop_
_atom_site_aniso_label
_atom_site_aniso_U_11
_atom_site_aniso_U_22
_atom_site_aniso_U_33
_atom_site_aniso_U_23
_atom_site_aniso_U_13
_atom_site_aniso_U_12
O1 0.0243(8) 0.0247(8) 0.0192(7) 0.0078(6) 0.0045(6) 0.0109(7)
O3 0.0438(11) 0.0456(11) 0.0373(10) 0.0135(8) 0.0165(8) 0.0295(9)
O2 0.0643(13) 0.0365(10) 0.0277(9) 0.0123(8) 0.0075(8) 0.0350(9)
N1 0.0296(10) 0.0211(9) 0.0272(10) 0.0097(8) 0.0052(8) 0.0145(8)
C15 0.0254(11) 0.0219(11) 0.0204(10) 0.0078(8) 0.0084(8) 0.0101(9)
C20 0.0282(11) 0.0233(11) 0.0248(11) 0.0093(9) 0.0044(9) 0.0103(9)
C9 0.0248(11) 0.0278(12) 0.0248(11) 0.0097(9) 0.0068(9) 0.0145(9)
C1 0.0229(11) 0.0210(11) 0.0257(11) 0.0070(9) 0.0036(9) 0.0092(9)
C16 0.0247(11) 0.0274(12) 0.0297(12) 0.0121(9) 0.0066(9) 0.0122(9)
C8 0.0233(11) 0.0210(11) 0.0210(10) 0.0062(8) 0.0022(8) 0.0089(9)
C2 0.0269(11) 0.0287(12) 0.0257(11) 0.0051(9) 0.0012(9) 0.0173(10)
C14 0.0279(12) 0.0305(12) 0.0264(12) 0.0072(9) 0.0081(9) 0.0140(10)
C19 0.0228(11) 0.0300(12) 0.0281(12) 0.0064(10) 0.0030(9) 0.0082(10)
C10 0.0277(12) 0.0321(13) 0.0322(13) 0.0108(10) 0.0064(10) 0.0132(10)
C21 0.0364(12) 0.0279(11) 0.0266(11) 0.0140(9) 0.0028(9) 0.0104(10)
C3 0.0354(13) 0.0304(13) 0.0307(13) 0.0039(10) 0.0014(10) 0.0145(11)
C17 0.0332(13) 0.0266(12) 0.0441(15) 0.0193(11) 0.0095(11) 0.0107(10)
C7 0.0302(12) 0.0353(14) 0.0330(13) 0.0011(11) 0.0073(10) 0.0159(11)
C18 0.0284(12) 0.0253(12) 0.0421(14) 0.0104(11) 0.0093(11) 0.0053(10)
C11 0.0253(12) 0.0448(15) 0.0435(15) 0.0249(12) 0.0143(11) 0.0151(11)
C13 0.0423(15) 0.0426(15) 0.0302(13) 0.0092(11) 0.0178(11) 0.0230(12)
C4 0.0446(15) 0.0326(14) 0.0312(13) -0.0004(11) -0.0044(11) 0.0230(12)
C5 0.0421(14) 0.0462(15) 0.0294(13) 0.0009(11) 0.0033(11) 0.0339(13)
C25 0.0461(15) 0.0379(14) 0.0428(15) 0.0168(12) 0.0217(12) 0.0260(13)
C12 0.0415(15) 0.0570(17) 0.0394(15) 0.0270(13) 0.0267(12) 0.0310(14)
C6 0.0358(14) 0.0503(16) 0.0345(14) 0.0047(12) 0.0111(11) 0.0241(13)
C22 0.067(2) 0.0524(18) 0.0340(15) 0.0162(14) 0.0025(14) 0.0051(15)
C24 0.155(4) 0.076(2) 0.053(2) 0.0325(18) 0.017(2) 0.079(3)
C23 0.0457(19) 0.132(3) 0.102(3) 0.089(3) 0.0224(19) 0.017(2)

loop_
_atom_type_symbol
_atom_type_description
_atom_type_scat_dispersion_real
_atom_type_scat_dispersion_imag
_atom_type_scat_source
C C 0.0033 0.0016 'International Tables Vol C Tables 4.2.6.8 and 6.1.1.4'
H H 0.0000 0.0000 'International Tables Vol C Tables 4.2.6.8 and 6.1.1.4'
N N 0.0061 0.0033 'International Tables Vol C Tables 4.2.6.8 and 6.1.1.4'
O O 0.0106 0.0060 'International Tables Vol C Tables 4.2.6.8 and 6.1.1.4'

loop_
_geom_angle_atom_site_label_1
_geom_angle_atom_site_label_2
_geom_angle_atom_site_label_3
_geom_angle
_geom_angle_site_symmetry_1
_geom_angle_site_symmetry_3
_geom_angle_publ_flag
C8 O1 H1 109.5 . . ?
C25 O3 H3A 109.5 . . ?
N1 O2 C21 108.37(17) . . ?
C1 N1 O2 112.87(18) . . ?
C16 C15 C20 118.3(2) . . ?
C16 C15 C8 119.81(19) . . ?
C20 C15 C8 121.77(19) . . ?
C19 C20 C15 121.0(2) . . ?
C19 C20 H20 119.5 . . ?
C15 C20 H20 119.5 . . ?
C14 C9 C10 118.4(2) . . ?
C14 C9 C8 122.3(2) . . ?
C10 C9 C8 119.3(2) . . ?
N1 C1 C2 125.9(2) . . ?
N1 C1 C8 114.44(19) . . ?
C2 C1 C8 119.62(18) . . ?
C17 C16 C15 120.5(2) . . ?
C17 C16 H16 119.7 . . ?
C15 C16 H16 119.7 . . ?
O1 C8 C15 110.47(17) . . ?
O1 C8 C1 107.56(17) . . ?
C15 C8 C1 110.09(17) . . ?
O1 C8 C9 107.35(16) . . ?
C15 C8 C9 111.94(18) . . ?
C1 C8 C9 109.30(17) . . ?
C3 C2 C7 118.9(2) . . ?
C3 C2 C1 118.8(2) . . ?
C7 C2 C1 122.4(2) . . ?
C13 C14 C9 120.7(2) . . ?
C13 C14 H14 119.6 . . ?
C9 C14 H14 119.6 . . ?
C20 C19 C18 119.8(2) . . ?
C20 C19 H19 120.1 . . ?
C18 C19 H19 120.1 . . ?
C11 C10 C9 120.8(2) . . ?
C11 C10 H10 119.6 . . ?
C9 C10 H10 119.6 . . ?
C23 C21 O2 109.7(2) . . ?
C23 C21 C22 113.8(3) . . ?
O2 C21 C22 109.5(2) . . ?
C23 C21 C24 112.3(3) . . ?
O2 C21 C24 101.3(2) . . ?
C22 C21 C24 109.5(3) . . ?
C4 C3 C2 120.5(3) . . ?
C4 C3 H3 119.8 . . ?
C2 C3 H3 119.8 . . ?
C18 C17 C16 120.5(2) . . ?
C18 C17 H17 119.7 . . ?
C16 C17 H17 119.7 . . ?
C6 C7 C2 120.2(2) . . ?
C6 C7 H7 119.9 . . ?
C2 C7 H7 119.9 . . ?
C17 C18 C19 119.8(2) . . ?
C17 C18 H18 120.1 . . ?
C19 C18 H18 120.1 . . ?
C12 C11 C10 119.9(2) . . ?
C12 C11 H11 120.1 . . ?
C10 C11 H11 120.1 . . ?
C12 C13 C14 120.1(2) . . ?
C12 C13 H13 119.9 . . ?
C14 C13 H13 119.9 . . ?
C3 C4 C5 120.4(2) . . ?
C3 C4 H4 119.8 . . ?
C5 C4 H4 119.8 . . ?
C4 C5 C6 120.0(2) . . ?
C4 C5 H5 120.0 . . ?
C6 C5 H5 120.0 . . ?
O3 C25 H25A 109.5 . . ?
O3 C25 H25B 109.5 . . ?
H25A C25 H25B 109.5 . . ?
O3 C25 H25C 109.5 . . ?
H25A C25 H25C 109.5 . . ?
H25B C25 H25C 109.5 . . ?
C11 C12 C13 120.1(2) . . ?
C11 C12 H12 120.0 . . ?
C13 C12 H12 120.0 . . ?
C5 C6 C7 119.9(3) . . ?
C5 C6 H6 120.0 . . ?
C7 C6 H6 120.0 . . ?
C21 C22 H22A 109.5 . . ?
C21 C22 H22B 109.5 . . ?
H22A C22 H22B 109.5 . . ?
C21 C22 H22C 109.5 . . ?
H22A C22 H22C 109.5 . . ?
H22B C22 H22C 109.5 . . ?
C21 C24 H24A 109.5 . . ?
C21 C24 H24B 109.5 . . ?
H24A C24 H24B 109.5 . . ?
C21 C24 H24C 109.5 . . ?
H24A C24 H24C 109.5 . . ?
H24B C24 H24C 109.5 . . ?
C21 C23 H23A 109.5 . . ?
C21 C23 H23B 109.5 . . ?
H23A C23 H23B 109.5 . . ?
C21 C23 H23C 109.5 . . ?
H23A C23 H23C 109.5 . . ?
H23B C23 H23C 109.5 . . ?

loop_
_geom_bond_atom_site_label_1
_geom_bond_atom_site_label_2
_geom_bond_distance
_geom_bond_site_symmetry_2
_geom_bond_publ_flag
O1 C8 1.436(2) . ?
O1 H1 0.8200 . ?
O3 C25 1.419(3) . ?
O3 H3A 0.8200 . ?
O2 N1 1.406(2) . ?
O2 C21 1.470(3) . ?
N1 C1 1.273(3) . ?
C15 C16 1.388(3) . ?
C15 C20 1.395(3) . ?
C15 C8 1.538(3) . ?
C20 C19 1.383(3) . ?
C20 H20 0.9300 . ?
C9 C14 1.389(3) . ?
C9 C10 1.398(3) . ?
C9 C8 1.543(3) . ?
C1 C2 1.494(3) . ?
C1 C8 1.538(3) . ?
C16 C17 1.387(3) . ?
C16 H16 0.9300 . ?
C2 C3 1.391(3) . ?
C2 C7 1.396(4) . ?
C14 C13 1.385(3) . ?
C14 H14 0.9300 . ?
C19 C18 1.384(3) . ?
C19 H19 0.9300 . ?
C10 C11 1.386(3) . ?
C10 H10 0.9300 . ?
C21 C23 1.467(4) . ?
C21 C22 1.476(4) . ?
C21 C24 1.527(4) . ?
C3 C4 1.375(4) . ?
C3 H3 0.9300 . ?
C17 C18 1.375(4) . ?
C17 H17 0.9300 . ?
C7 C6 1.387(3) . ?
C7 H7 0.9300 . ?
C18 H18 0.9300 . ?
C11 C12 1.380(4) . ?
C11 H11 0.9300 . ?
C13 C12 1.381(4) . ?
C13 H13 0.9300 . ?
C4 C5 1.378(4) . ?
C4 H4 0.9300 . ?
C5 C6 1.382(4) . ?
C5 H5 0.9300 . ?
C25 H25A 0.9600 . ?
C25 H25B 0.9600 . ?
C25 H25C 0.9600 . ?
C12 H12 0.9300 . ?
C6 H6 0.9300 . ?
C22 H22A 0.9600 . ?
C22 H22B 0.9600 . ?
C22 H22C 0.9600 . ?
C24 H24A 0.9600 . ?
C24 H24B 0.9600 . ?
C24 H24C 0.9600 . ?
C23 H23A 0.9600 . ?
C23 H23B 0.9600 . ?
C23 H23C 0.9600 . ?

loop_
_geom_torsion_atom_site_label_1
_geom_torsion_atom_site_label_2
_geom_torsion_atom_site_label_3
_geom_torsion_atom_site_label_4
_geom_torsion
_geom_torsion_site_symmetry_1
_geom_torsion_site_symmetry_2
_geom_torsion_site_symmetry_3
_geom_torsion_site_symmetry_4
_geom_torsion_publ_flag
C21 O2 N1 C1 -178.30(19) . . . . ?
C16 C15 C20 C19 0.2(3) . . . . ?
C8 C15 C20 C19 -176.6(2) . . . . ?
O2 N1 C1 C2 3.1(3) . . . . ?
O2 N1 C1 C8 -176.65(17) . . . . ?
C20 C15 C16 C17 -1.1(3) . . . . ?
C8 C15 C16 C17 175.8(2) . . . . ?
C16 C15 C8 O1 36.1(3) . . . . ?
C20 C15 C8 O1 -147.1(2) . . . . ?
C16 C15 C8 C1 154.7(2) . . . . ?
C20 C15 C8 C1 -28.4(3) . . . . ?
C16 C15 C8 C9 -83.5(2) . . . . ?
C20 C15 C8 C9 93.4(2) . . . . ?
N1 C1 C8 O1 -142.53(19) . . . . ?
C2 C1 C8 O1 37.7(3) . . . . ?
N1 C1 C8 C15 97.1(2) . . . . ?
C2 C1 C8 C15 -82.7(2) . . . . ?
N1 C1 C8 C9 -26.3(3) . . . . ?
C2 C1 C8 C9 153.92(19) . . . . ?
C14 C9 C8 O1 -142.8(2) . . . . ?
C10 C9 C8 O1 37.9(3) . . . . ?
C14 C9 C8 C15 -21.5(3) . . . . ?
C10 C9 C8 C15 159.28(19) . . . . ?
C14 C9 C8 C1 100.8(2) . . . . ?
C10 C9 C8 C1 -78.5(2) . . . . ?
N1 C1 C2 C3 58.1(3) . . . . ?
C8 C1 C2 C3 -122.1(2) . . . . ?
N1 C1 C2 C7 -122.0(3) . . . . ?
C8 C1 C2 C7 57.8(3) . . . . ?
C10 C9 C14 C13 -1.0(3) . . . . ?
C8 C9 C14 C13 179.7(2) . . . . ?
C15 C20 C19 C18 0.5(4) . . . . ?
C14 C9 C10 C11 1.3(3) . . . . ?
C8 C9 C10 C11 -179.5(2) . . . . ?
N1 O2 C21 C23 60.9(3) . . . . ?
N1 O2 C21 C22 -64.7(3) . . . . ?
N1 O2 C21 C24 179.8(3) . . . . ?
C7 C2 C3 C4 -1.4(3) . . . . ?
C1 C2 C3 C4 178.5(2) . . . . ?
C15 C16 C17 C18 1.3(4) . . . . ?
C3 C2 C7 C6 -0.7(4) . . . . ?
C1 C2 C7 C6 179.4(2) . . . . ?
C16 C17 C18 C19 -0.6(4) . . . . ?
C20 C19 C18 C17 -0.3(4) . . . . ?
C9 C10 C11 C12 -0.6(4) . . . . ?
C9 C14 C13 C12 0.2(4) . . . . ?
C2 C3 C4 C5 2.1(4) . . . . ?
C3 C4 C5 C6 -0.7(4) . . . . ?
C10 C11 C12 C13 -0.2(4) . . . . ?
C14 C13 C12 C11 0.5(4) . . . . ?
C4 C5 C6 C7 -1.4(4) . . . . ?
C2 C7 C6 C5 2.1(4) . . . . ?
